data_2214737
loop_
_publ_author_name
'Muhammad Zia-ul-Haq'
'Mehwash Zia'
'Ghulam Qadeer'
'Nasim Hasan Rama'
'Wai-Yeung Wong'

_publ_section_title 2-[(1<i>E</i>,4<i>E</i>)-2-(4-Methoxyphenyl)-3<i>H</i>-benzo[<i>b</i>][1,4]diazepin-4-yl]phenol
_journal_coeditor_code HK2293
_journal_issue 8
_journal_name_full 'Acta Crystallographica Section E'
_journal_page_first o3554
_journal_page_last o3554
_journal_paper_doi 10.1107/S1600536807034630
_journal_volume 63
_journal_year 2007
_chemical_formula_iupac 'C22 H18 N2 O2'
_chemical_formula_moiety 'C22 H18 N2 O2'
_chemical_formula_sum 'C22 H18 N2 O2'
_chemical_formula_weight 342.38
_chemical_name_common 481(2)
_chemical_name_systematic
;
2-[(1E,4E)-2-(4-Methoxyphenyl)-3H-benzo[b][1,4]diazepin-4-yl]phenol
;
_space_group_IT_number 14
_symmetry_cell_setting monoclinic
_symmetry_space_group_name_Hall '-P 2yn'
_symmetry_space_group_name_H-M 'P 1 21/n 1'
_atom_sites_solution_hydrogens geom
_atom_sites_solution_primary direct
_atom_sites_solution_secondary difmap
_audit_creation_method SHELXL-97
_cell_angle_alpha 90.00
_cell_angle_beta 105.2030(10)
_cell_angle_gamma 90.00
_cell_formula_units_Z 4
_cell_length_a 9.8203(7)
_cell_length_b 16.2920(12)
_cell_length_c 11.0178(8)
_cell_measurement_reflns_used 3874
_cell_measurement_temperature 298(2)
_cell_measurement_theta_max 28.268
_cell_measurement_theta_min 2.332
_cell_volume 1701.1(2)
_computing_cell_refinement 'SAINT (Bruker, 1999)'
_computing_data_collection 'SMART (Bruker, 1998)'
_computing_data_reduction SAINT
_computing_molecular_graphics 'SHELXTL (Bruker, 1999)'
_computing_publication_material SHELXTL
_computing_structure_refinement 'SHELXL97 (Sheldrick, 1997)'
_computing_structure_solution 'SHELXS97 (Sheldrick, 1997)'
_diffrn_ambient_temperature 293(2)
_diffrn_measured_fraction_theta_full 0.991
_diffrn_measured_fraction_theta_max 0.991
_diffrn_measurement_device_type 'Bruker SMART CCD area-detector'
_diffrn_measurement_method '\w and \f'
_diffrn_radiation_monochromator graphite
_diffrn_radiation_source 'fine-focus sealed tube'
_diffrn_radiation_type MoK\a
_diffrn_radiation_wavelength 0.71073
_diffrn_reflns_av_R_equivalents 0.0166
_diffrn_reflns_av_sigmaI/netI 0.0206
_diffrn_reflns_limit_h_max 12
_diffrn_reflns_limit_h_min -12
_diffrn_reflns_limit_k_max 20
_diffrn_reflns_limit_k_min -21
_diffrn_reflns_limit_l_max 7
_diffrn_reflns_limit_l_min -14
_diffrn_reflns_number 9963
_diffrn_reflns_theta_full 28.29
_diffrn_reflns_theta_max 28.29
_diffrn_reflns_theta_min 2.29
_diffrn_standards_number 0
_exptl_absorpt_coefficient_mu 0.087
_exptl_absorpt_correction_T_max 0.980
_exptl_absorpt_correction_T_min 0.8967
_exptl_absorpt_correction_type multi-scan
_exptl_absorpt_process_details '(SADABS; Sheldrick, 1996)'
_exptl_crystal_colour yellow
_exptl_crystal_density_diffrn 1.337
_exptl_crystal_density_method 'not measured'
_exptl_crystal_description block
_exptl_crystal_F_000 720
_exptl_crystal_size_max 0.33
_exptl_crystal_size_mid 0.30
_exptl_crystal_size_min 0.27
_refine_diff_density_max 0.201
_refine_diff_density_min -0.178
_refine_ls_extinction_method none
_refine_ls_goodness_of_fit_ref 1.012
_refine_ls_hydrogen_treatment mixed
_refine_ls_matrix_type full
_refine_ls_number_parameters 239
_refine_ls_number_reflns 3928
_refine_ls_number_restraints 0
_refine_ls_restrained_S_all 1.012
_refine_ls_R_factor_all 0.0546
_refine_ls_R_factor_gt 0.0395
_refine_ls_shift/su_max 0.001
_refine_ls_shift/su_mean 0.000
_refine_ls_structure_factor_coef Fsqd
_refine_ls_weighting_details 'calc w=1/[\s^2^(Fo^2^)+(0.0582P)^2^+0.3204P] where P=(Fo^2^+2Fc^2^)/3'
_refine_ls_weighting_scheme calc
_refine_ls_wR_factor_gt 0.1039
_refine_ls_wR_factor_ref 0.1156
_reflns_number_gt 3022
_reflns_number_total 4220
_reflns_threshold_expression I>2\s(I)
_cod_data_source_file hk2293.cif
_cod_data_source_block I
_cod_original_sg_symbol_H-M 'P 21/n'
_cod_database_code 2214737
_cod_database_fobs_code 2214737

loop_
_symmetry_equiv_pos_as_xyz
'x, y, z'
'-x+1/2, y+1/2, -z+1/2'
'-x, -y, -z'
'x-1/2, -y-1/2, z-1/2'

loop_
_atom_site_type_symbol
_atom_site_label
_atom_site_fract_x
_atom_site_fract_y
_atom_site_fract_z
_atom_site_U_iso_or_equiv
_atom_site_adp_type
_atom_site_calc_flag
_atom_site_refinement_flags
_atom_site_occupancy
O O1 -0.03533(12) 0.86806(6) 0.61876(11) 0.0555(3) Uani d . 1
H H1 0.039(2) 0.8542(13) 0.5869(19) 0.088(6) Uiso d . 1
O O2 0.72160(11) 1.13972(6) 1.11673(10) 0.0535(3) Uani d . 1
N N1 0.51345(11) 0.89159(7) 0.66528(10) 0.0416(3) Uani d . 1
N N2 0.19812(11) 0.87562(7) 0.55763(11) 0.0411(3) Uani d . 1
C C1 -0.00688(14) 0.94474(8) 0.66394(13) 0.0415(3) Uani d . 1
C C2 -0.10065(16) 0.98059(9) 0.72371(15) 0.0519(4) Uani d . 1
H H2A -0.1803 0.9517 0.7298 0.062 Uiso calc R 1
C C3 -0.07683(17) 1.05816(9) 0.77385(15) 0.0560(4) Uani d . 1
H H3A -0.1393 1.0808 0.8150 0.067 Uiso calc R 1
C C4 0.03994(17) 1.10289(9) 0.76347(14) 0.0516(4) Uani d . 1
H H4A 0.0564 1.1552 0.7979 0.062 Uiso calc R 1
C C5 0.13119(15) 1.06868(8) 0.70144(13) 0.0433(3) Uani d . 1
H H5A 0.2078 1.0995 0.6926 0.052 Uiso calc R 1
C C6 0.11271(13) 0.98942(8) 0.65144(11) 0.0365(3) Uani d . 1
C C7 0.21520(12) 0.95158(8) 0.59207(12) 0.0364(3) Uani d . 1
C C8 0.34185(13) 0.99771(8) 0.57406(12) 0.0383(3) Uani d . 1
H H8A 0.3310 1.0562 0.5848 0.046 Uiso calc R 1
H H8B 0.3540 0.9879 0.4907 0.046 Uiso calc R 1
C C9 0.46674(13) 0.96498(8) 0.67378(12) 0.0375(3) Uani d . 1
C C10 0.44695(14) 0.83856(8) 0.56771(12) 0.0401(3) Uani d . 1
C C11 0.29969(14) 0.83181(8) 0.51475(13) 0.0409(3) Uani d . 1
C C12 0.24887(16) 0.77175(9) 0.42316(15) 0.0513(4) Uani d . 1
H H12A 0.1520 0.7662 0.3899 0.062 Uiso calc R 1
C C13 0.33820(17) 0.72090(9) 0.38116(16) 0.0557(4) Uani d . 1
H H13A 0.3023 0.6837 0.3167 0.067 Uiso calc R 1
C C14 0.48251(17) 0.72541(9) 0.43547(16) 0.0548(4) Uani d . 1
H H14A 0.5434 0.6901 0.4091 0.066 Uiso calc R 1
C C15 0.53528(15) 0.78209(9) 0.52820(14) 0.0488(3) Uani d . 1
H H15A 0.6318 0.7832 0.5659 0.059 Uiso calc R 1
C C16 0.53499(13) 1.01454(8) 0.78517(12) 0.0375(3) Uani d . 1
C C17 0.51971(15) 1.09936(8) 0.79032(14) 0.0457(3) Uani d . 1
H H17A 0.4673 1.1269 0.7195 0.055 Uiso calc R 1
C C18 0.58070(15) 1.14386(8) 0.89838(14) 0.0478(3) Uani d . 1
H H18A 0.5683 1.2004 0.9000 0.057 Uiso calc R 1
C C19 0.65993(13) 1.10332(8) 1.00349(12) 0.0411(3) Uani d . 1
C C20 0.68271(15) 1.01928(8) 0.99855(13) 0.0451(3) Uani d . 1
H H20A 0.7404 0.9925 1.0677 0.054 Uiso calc R 1
C C21 0.62032(13) 0.97595(8) 0.89211(12) 0.0409(3) Uani d . 1
H H21A 0.6348 0.9196 0.8906 0.049 Uiso calc R 1
C C22 0.68065(19) 1.22061(10) 1.13736(17) 0.0611(4) Uani d . 1
H H22A 0.7318 1.2384 1.2197 0.092 Uiso calc R 1
H H22B 0.5813 1.2218 1.1310 0.092 Uiso calc R 1
H H22C 0.7010 1.2566 1.0753 0.092 Uiso calc R 1

loop_
_atom_site_aniso_label
_atom_site_aniso_U_11
_atom_site_aniso_U_22
_atom_site_aniso_U_33
_atom_site_aniso_U_12
_atom_site_aniso_U_13
_atom_site_aniso_U_23
O1 0.0516(6) 0.0463(6) 0.0779(8) -0.0086(5) 0.0334(6) -0.0049(5)
O2 0.0569(6) 0.0490(6) 0.0512(6) 0.0015(5) 0.0083(5) -0.0068(5)
N1 0.0382(6) 0.0435(6) 0.0450(6) 0.0038(5) 0.0145(5) -0.0012(5)
N2 0.0369(6) 0.0407(6) 0.0487(6) 0.0002(4) 0.0167(5) -0.0025(5)
C1 0.0419(7) 0.0408(7) 0.0450(7) 0.0035(5) 0.0169(6) 0.0073(6)
C2 0.0490(8) 0.0510(8) 0.0648(9) 0.0061(6) 0.0313(7) 0.0131(7)
C3 0.0616(9) 0.0541(9) 0.0633(10) 0.0170(7) 0.0360(8) 0.0089(7)
C4 0.0619(9) 0.0415(7) 0.0558(9) 0.0115(6) 0.0233(7) 0.0014(6)
C5 0.0430(7) 0.0392(7) 0.0494(8) 0.0038(5) 0.0155(6) 0.0042(6)
C6 0.0351(6) 0.0379(6) 0.0377(6) 0.0056(5) 0.0119(5) 0.0059(5)
C7 0.0339(6) 0.0393(6) 0.0367(6) 0.0026(5) 0.0105(5) 0.0040(5)
C8 0.0379(6) 0.0390(6) 0.0401(7) 0.0000(5) 0.0143(5) 0.0037(5)
C9 0.0329(6) 0.0404(7) 0.0426(7) -0.0004(5) 0.0159(5) 0.0038(5)
C10 0.0415(7) 0.0391(6) 0.0425(7) 0.0025(5) 0.0163(5) 0.0012(5)
C11 0.0409(7) 0.0379(6) 0.0478(7) 0.0011(5) 0.0183(6) -0.0006(5)
C12 0.0453(8) 0.0456(7) 0.0636(9) -0.0032(6) 0.0156(7) -0.0091(7)
C13 0.0622(9) 0.0455(8) 0.0635(10) -0.0025(7) 0.0235(8) -0.0146(7)
C14 0.0593(9) 0.0464(8) 0.0671(10) 0.0065(7) 0.0316(8) -0.0072(7)
C15 0.0438(7) 0.0482(8) 0.0584(9) 0.0067(6) 0.0204(6) -0.0013(7)
C16 0.0326(6) 0.0402(6) 0.0428(7) -0.0004(5) 0.0153(5) 0.0025(5)
C17 0.0450(7) 0.0404(7) 0.0491(8) 0.0013(6) 0.0074(6) 0.0064(6)
C18 0.0491(8) 0.0343(6) 0.0588(9) 0.0006(6) 0.0122(6) 0.0003(6)
C19 0.0354(6) 0.0454(7) 0.0443(7) -0.0029(5) 0.0138(5) -0.0025(6)
C20 0.0443(7) 0.0460(7) 0.0448(7) 0.0063(6) 0.0116(6) 0.0055(6)
C21 0.0412(7) 0.0382(6) 0.0457(7) 0.0041(5) 0.0153(6) 0.0028(6)
C22 0.0650(10) 0.0555(9) 0.0642(10) 0.0023(8) 0.0194(8) -0.0144(8)

loop_
_atom_type_symbol
_atom_type_description
_atom_type_scat_dispersion_real
_atom_type_scat_dispersion_imag
_atom_type_scat_source
C C 0.0033 0.0016 'International Tables Vol C Tables 4.2.6.8 and 6.1.1.4'
H H 0.0000 0.0000 'International Tables Vol C Tables 4.2.6.8 and 6.1.1.4'
N N 0.0061 0.0033 'International Tables Vol C Tables 4.2.6.8 and 6.1.1.4'
O O 0.0106 0.0060 'International Tables Vol C Tables 4.2.6.8 and 6.1.1.4'

loop_
_geom_angle_atom_site_label_1
_geom_angle_atom_site_label_2
_geom_angle_atom_site_label_3
_geom_angle
O1 C1 C2 117.71(12)
O1 C1 C6 122.46(11)
C2 C1 C6 119.83(13)
C3 C2 C1 120.77(13)
C3 C2 H2A 119.6
C1 C2 H2A 119.6
C2 C3 C4 120.44(13)
C2 C3 H3A 119.8
C4 C3 H3A 119.8
C5 C4 C3 119.13(14)
C5 C4 H4A 120.4
C3 C4 H4A 120.4
C4 C5 C6 122.33(13)
C4 C5 H5A 118.8
C6 C5 H5A 118.8
C5 C6 C1 117.46(11)
C5 C6 C7 121.95(11)
C1 C6 C7 120.54(11)
N2 C7 C6 118.71(11)
N2 C7 C8 119.07(11)
C6 C7 C8 122.19(11)
C7 C8 C9 105.54(10)
C7 C8 H8A 110.6
C9 C8 H8A 110.6
C7 C8 H8B 110.6
C9 C8 H8B 110.6
H8A C8 H8B 108.8
N1 C9 C16 118.30(12)
N1 C9 C8 120.58(12)
C16 C9 C8 121.08(11)
N1 C10 C15 116.04(12)
N1 C10 C11 125.82(11)
C15 C10 C11 117.85(12)
C12 C11 N2 116.55(12)
C12 C11 C10 118.96(12)
N2 C11 C10 124.11(12)
C13 C12 C11 121.76(14)
C13 C12 H12A 119.1
C11 C12 H12A 119.1
C12 C13 C14 119.56(14)
C12 C13 H13A 120.2
C14 C13 H13A 120.2
C15 C14 C13 119.96(13)
C15 C14 H14A 120.0
C13 C14 H14A 120.0
C14 C15 C10 121.72(14)
C14 C15 H15A 119.1
C10 C15 H15A 119.1
C17 C16 C21 117.23(12)
C17 C16 C9 123.14(12)
C21 C16 C9 119.63(11)
C18 C17 C16 121.75(13)
C18 C17 H17A 119.1
C16 C17 H17A 119.1
C19 C18 C17 119.37(13)
C19 C18 H18A 120.3
C17 C18 H18A 120.3
O2 C19 C18 124.97(12)
O2 C19 C20 115.11(12)
C18 C19 C20 119.91(13)
C21 C20 C19 120.07(13)
C21 C20 H20A 120.0
C19 C20 H20A 120.0
C20 C21 C16 121.54(12)
C20 C21 H21A 119.2
C16 C21 H21A 119.2
O2 C22 H22A 109.5
O2 C22 H22B 109.5
H22A C22 H22B 109.5
O2 C22 H22C 109.5
H22A C22 H22C 109.5
H22B C22 H22C 109.5
C9 N1 C10 121.56(11)
C7 N2 C11 122.42(11)
C1 O1 H1 105.1(13)
C19 O2 C22 118.25(12)

loop_
_geom_bond_atom_site_label_1
_geom_bond_atom_site_label_2
_geom_bond_distance
C1 O1 1.3467(17)
C1 C2 1.3931(19)
C1 C6 1.4188(17)
C2 C3 1.374(2)
C2 H2A 0.9300
C3 C4 1.388(2)
C3 H3A 0.9300
C4 C5 1.3791(19)
C4 H4A 0.9300
C5 C6 1.3970(18)
C5 H5A 0.9300
C6 C7 1.4718(16)
C7 N2 1.2924(16)
C7 C8 1.5101(17)
C8 C9 1.5129(18)
C8 H8A 0.9700
C8 H8B 0.9700
C9 N1 1.2927(16)
C9 C16 1.4751(18)
C10 N1 1.4001(17)
C10 C15 1.4095(18)
C10 C11 1.4146(19)
C11 C12 1.4003(19)
C11 N2 1.4053(16)
C12 C13 1.372(2)
C12 H12A 0.9300
C13 C14 1.388(2)
C13 H13A 0.9300
C14 C15 1.374(2)
C14 H14A 0.9300
C15 H15A 0.9300
C16 C17 1.3928(18)
C16 C21 1.4028(18)
C17 C18 1.388(2)
C17 H17A 0.9300
C18 C19 1.3821(19)
C18 H18A 0.9300
C19 O2 1.3707(16)
C19 C20 1.3907(19)
C20 C21 1.3684(19)
C20 H20A 0.9300
C21 H21A 0.9300
C22 O2 1.4135(18)
C22 H22A 0.9600
C22 H22B 0.9600
C22 H22C 0.9600
O1 H1 0.92(2)

loop_
_geom_hbond_atom_site_label_D
_geom_hbond_atom_site_label_H
_geom_hbond_atom_site_label_A
_geom_hbond_site_symmetry_A
_geom_hbond_distance_DH
_geom_hbond_distance_HA
_geom_hbond_distance_DA
_geom_hbond_angle_DHA
_geom_hbond_publ_flag
O1 H1 N2 . 0.92(2) 1.71(2) 2.5563(17) 151.5(19) y
C14 H14A O2 2_646 0.93 2.53 3.406(2) 156 y

loop_
_geom_torsion_atom_site_label_1
_geom_torsion_atom_site_label_2
_geom_torsion_atom_site_label_3
_geom_torsion_atom_site_label_4
_geom_torsion
O1 C1 C2 C3 178.92(14)
C6 C1 C2 C3 -1.7(2)
C1 C2 C3 C4 1.3(2)
C2 C3 C4 C5 0.4(2)
C3 C4 C5 C6 -1.8(2)
C4 C5 C6 C1 1.4(2)
C4 C5 C6 C7 -176.28(13)
O1 C1 C6 C5 179.68(13)
C2 C1 C6 C5 0.36(19)
O1 C1 C6 C7 -2.6(2)
C2 C1 C6 C7 178.09(12)
C5 C6 C7 N2 174.04(12)
C1 C6 C7 N2 -3.59(18)
C5 C6 C7 C8 -3.92(19)
C1 C6 C7 C8 178.45(11)
N2 C7 C8 C9 -73.70(14)
C6 C7 C8 C9 104.25(13)
C7 C8 C9 N1 71.22(14)
C7 C8 C9 C16 -106.54(12)
N1 C10 C11 C12 -175.71(13)
C15 C10 C11 C12 -2.14(19)
N1 C10 C11 N2 -3.1(2)
C15 C10 C11 N2 170.50(12)
N2 C11 C12 C13 -174.98(13)
C10 C11 C12 C13 -1.8(2)
C11 C12 C13 C14 3.8(2)
C12 C13 C14 C15 -1.8(2)
C13 C14 C15 C10 -2.2(2)
N1 C10 C15 C14 178.36(13)
C11 C10 C15 C14 4.2(2)
N1 C9 C16 C17 163.12(12)
C8 C9 C16 C17 -19.07(18)
N1 C9 C16 C21 -16.64(17)
C8 C9 C16 C21 161.17(11)
C21 C16 C17 C18 -2.89(19)
C9 C16 C17 C18 177.35(12)
C16 C17 C18 C19 0.6(2)
C17 C18 C19 O2 -177.80(12)
C17 C18 C19 C20 2.7(2)
O2 C19 C20 C21 176.78(12)
C18 C19 C20 C21 -3.64(19)
C19 C20 C21 C16 1.3(2)
C17 C16 C21 C20 1.90(19)
C9 C16 C21 C20 -178.32(11)
C16 C9 N1 C10 174.75(11)
C8 C9 N1 C10 -3.08(18)
C15 C10 N1 C9 148.84(12)
C11 C10 N1 C9 -37.48(19)
C6 C7 N2 C11 -171.94(11)
C8 C7 N2 C11 6.09(19)
C12 C11 N2 C7 -147.30(13)
C10 C11 N2 C7 39.91(19)
C18 C19 O2 C22 12.9(2)
C20 C19 O2 C22 -167.51(13)

loop_
_cod_related_entry_id
_cod_related_entry_database
_cod_related_entry_code
1 ChemSpider 21123854
